data_4123421
loop_
_publ_author_name
'Williams, Derek E.'
'Dolgopolova, Ekaterina A.'
'Pellechia, Perry J.'
'Palukoshka, Andrei'
'Wilson, Thomas J.'
'Tan, Rui'
'Maier, Josef M.'
'Greytak, Andrew B.'
'Smith, Mark D.'
'Krause, Jeanette A.'
'Shustova, Natalia B.'

_publ_section_title
;
 Mimic of the Green Fluorescent Protein \b-Barrel: Photophysics and
 Dynamics of Confined Chromophores Defined by a Rigid Porous Scaffold.
;
_journal_issue 6
_journal_name_full 'Journal of the American Chemical Society'
_journal_page_first 2223
_journal_page_last 2226
_journal_paper_doi 10.1021/ja5131269
_journal_volume 137
_journal_year 2015
_chemical_formula_moiety 'C4 H25 O13 Zn4'
_chemical_formula_sum 'C42 H25 O13 Zn4'
_chemical_formula_weight 999.10
_chemical_name_systematic
; 
 ? 
;
_space_group_IT_number 12
_symmetry_cell_setting monoclinic
_symmetry_space_group_name_Hall '-C 2y'
_symmetry_space_group_name_H-M 'C 1 2/m 1'
_atom_sites_solution_hydrogens geom
_atom_sites_solution_primary direct
_atom_sites_solution_secondary difmap
_audit_creation_method SHELXL-97
_cell_angle_alpha 90.00
_cell_angle_beta 92.957(3)
_cell_angle_gamma 90.00
_cell_formula_units_Z 4
_cell_length_a 24.230(2)
_cell_length_b 24.193(2)
_cell_length_c 17.0847(16)
_cell_measurement_reflns_used 7199
_cell_measurement_temperature 150(2)
_cell_measurement_theta_max 30.89
_cell_measurement_theta_min 3.00
_cell_volume 10001.7(15)
_computing_cell_refinement 'Bruker SAINT v8.34A'
_computing_data_collection 'Bruker APEX 2 v2014.1'
_computing_data_reduction 'Bruker SAINT v8.34A'
_computing_molecular_graphics 'SHELXS-97 (Sheldrick, 2008)'
_computing_publication_material 'SHELXS-97 (Sheldrick, 2008)'
_computing_structure_refinement 'SHELXL-97 (Sheldrick, 2008)'
_computing_structure_solution 'SHELXS-97 (Sheldrick, 2008)'
_diffrn_ambient_temperature 150(2)
_diffrn_measured_fraction_theta_full 0.970
_diffrn_measured_fraction_theta_max 0.970
_diffrn_measurement_device_type 'Bruker APEXII'
_diffrn_measurement_method 'omega scans'
_diffrn_radiation_monochromator 'Si-<111> channel cut crystal'
_diffrn_radiation_source synchrotron
_diffrn_radiation_type synchrotron
_diffrn_radiation_wavelength 1.03320
_diffrn_reflns_av_R_equivalents 0.0481
_diffrn_reflns_av_sigmaI/netI 0.0578
_diffrn_reflns_limit_h_max 29
_diffrn_reflns_limit_h_min -29
_diffrn_reflns_limit_k_max 30
_diffrn_reflns_limit_k_min -29
_diffrn_reflns_limit_l_max 20
_diffrn_reflns_limit_l_min -20
_diffrn_reflns_number 39167
_diffrn_reflns_theta_full 39.93
_diffrn_reflns_theta_max 39.93
_diffrn_reflns_theta_min 2.41
_exptl_absorpt_coefficient_mu 2.606
_exptl_absorpt_correction_T_max 0.9497
_exptl_absorpt_correction_T_min 0.8593
_exptl_absorpt_correction_type multi-scan
_exptl_absorpt_process_details 'SADABS, v. 2.10, Bruker AXS, Madison, WI'
_exptl_crystal_colour orange
_exptl_crystal_density_diffrn 0.664
_exptl_crystal_density_method 'not measured'
_exptl_crystal_description block
_exptl_crystal_F_000 2004
_exptl_crystal_size_max 0.06
_exptl_crystal_size_mid 0.04
_exptl_crystal_size_min 0.02
_refine_diff_density_max 0.428
_refine_diff_density_min -0.316
_refine_diff_density_rms 0.048
_refine_ls_extinction_method none
_refine_ls_goodness_of_fit_ref 0.816
_refine_ls_hydrogen_treatment mixed
_refine_ls_matrix_type full
_refine_ls_number_parameters 289
_refine_ls_number_reflns 9993
_refine_ls_number_restraints 0
_refine_ls_restrained_S_all 0.816
_refine_ls_R_factor_all 0.1003
_refine_ls_R_factor_gt 0.0533
_refine_ls_shift/su_max 0.001
_refine_ls_shift/su_mean 0.000
_refine_ls_structure_factor_coef Fsqd
_refine_ls_weighting_details 'calc w=1/[\s^2^(Fo^2^)+(0.0978P)^2^+0.0000P] where P=(Fo^2^+2Fc^2^)/3'
_refine_ls_weighting_scheme calc
_refine_ls_wR_factor_gt 0.1451
_refine_ls_wR_factor_ref 0.1585
_reflns_number_gt 4555
_reflns_number_total 9993
_reflns_threshold_expression >2sigma(I)
_cod_data_source_file ja5131269_si_003.cif
_cod_data_source_block a
_cod_depositor_comments 'Adding full bibliography for 4123421--4123422.cif.'
_cod_original_cell_volume 10001.7(16)
_cod_original_sg_symbol_H-M 'C 2/m'
_cod_database_code 4123421

loop_
_symmetry_equiv_pos_as_xyz
'x, y, z'
'-x, y, -z'
'x+1/2, y+1/2, z'
'-x+1/2, y+1/2, -z'
'-x, -y, -z'
'x, -y, z'
'-x+1/2, -y+1/2, -z'
'x+1/2, -y+1/2, z'

loop_
_atom_site_label
_atom_site_type_symbol
_atom_site_fract_x
_atom_site_fract_y
_atom_site_fract_z
_atom_site_U_iso_or_equiv
_atom_site_adp_type
_atom_site_occupancy
_atom_site_symmetry_multiplicity
_atom_site_calc_flag
_atom_site_refinement_flags
C1 C 0.0423(2) 0.3976(2) 0.2486(3) 0.1150(13) Uani 1 1 d .
C2 C -0.0011(2) 0.3541(2) 0.2503(3) 0.1356(15) Uani 1 1 d .
C3 C -0.0462(2) 0.3561(2) 0.2005(4) 0.159(2) Uani 1 1 d .
H3 H -0.0500 0.3853 0.1636 0.191 Uiso 1 1 calc R
C4 C -0.0867(3) 0.3166(3) 0.2024(4) 0.182(2) Uani 1 1 d .
H4 H -0.1186 0.3194 0.1679 0.219 Uiso 1 1 calc R
C5 C -0.0814(3) 0.2739(3) 0.2527(5) 0.190(3) Uani 1 1 d .
C6 C -0.0378(4) 0.2743(3) 0.3076(5) 0.274(5) Uani 1 1 d .
H6 H -0.0356 0.2479 0.3487 0.328 Uiso 1 1 calc R
C7 C 0.0015(3) 0.3127(3) 0.3018(5) 0.240(4) Uani 1 1 d .
H7 H 0.0333 0.3103 0.3367 0.288 Uiso 1 1 calc R
C8 C -0.1256(3) 0.2300(3) 0.2569(6) 0.210(3) Uani 1 1 d .
C9 C -0.1650(3) 0.2311(3) 0.3066(6) 0.278(5) Uani 1 1 d .
H9 H -0.1644 0.2604 0.3435 0.334 Uiso 1 1 calc R
C10 C -0.1280(4) 0.1899(4) 0.2048(7) 0.337(7) Uani 1 1 d .
H10 H -0.1017 0.1895 0.1655 0.404 Uiso 1 1 calc R
C11 C 0.3328(4) 0.3517(4) 0.2048(6) 0.330(7) Uani 1 1 d .
H11 H 0.3338 0.3811 0.1680 0.396 Uiso 1 1 calc R
C12 C 0.2939(3) 0.3062(3) 0.3096(5) 0.247(4) Uani 1 1 d .
H12 H 0.2660 0.3023 0.3464 0.297 Uiso 1 1 calc R
C13 C 0.2931(3) 0.3504(3) 0.2575(5) 0.188(3) Uani 1 1 d .
C14 C 0.2487(3) 0.3935(3) 0.2577(5) 0.196(3) Uani 1 1 d .
C15 C 0.1356(4) 0.5000 0.0443(4) 0.169(3) Uani 1 2 d S
C16 C 0.1365(4) 0.5000 -0.0441(4) 0.173(3) Uani 1 2 d S
C17 C 0.1874(4) 0.5000 -0.0795(5) 0.300(8) Uani 1 2 d S
H17 H 0.2197 0.5000 -0.0455 0.360 Uiso 1 2 calc SR
C18 C 0.1949(4) 0.5000 -0.1572(5) 0.358(11) Uani 1 2 d S
H18 H 0.2303 0.5000 -0.1786 0.430 Uiso 1 2 calc SR
C19 C 0.1434(3) 0.5000 -0.2048(4) 0.172(3) Uani 1 2 d S
C20 C 0.0932(3) 0.5000 -0.1707(4) 0.142(2) Uani 1 2 d S
H20 H 0.0603 0.5000 -0.2035 0.171 Uiso 1 2 calc SR
C21 C 0.0891(3) 0.5000 -0.0922(4) 0.126(2) Uani 1 2 d S
H21 H 0.0538 0.5000 -0.0703 0.151 Uiso 1 2 calc SR
C22 C 0.1453(3) 0.5000 -0.2924(4) 0.163(3) Uani 1 2 d S
H22 H 0.1866 0.5000 -0.2905 0.196 Uiso 1 2 calc SR
C23 C 0.1420(4) 0.4529(4) -0.3358(4) 0.253(4) Uani 1 1 d .
H23 H 0.1360 0.4185 -0.3109 0.304 Uiso 1 1 calc R
C24 C 0.1471(4) 0.4548(3) 0.5857(3) 0.232(4) Uani 1 1 d .
H24 H 0.1504 0.4205 0.5591 0.278 Uiso 1 1 calc R
C25 C 0.1480(3) 0.5000 0.5433(4) 0.134(2) Uani 1 2 d S
C26 C 0.1498(3) 0.5000 0.4604(4) 0.133(2) Uani 1 2 d S
O1 O 0.0893(2) 0.5000 0.0722(2) 0.1281(13) Uani 1 2 d S
O2 O 0.1827(3) 0.5000 0.0824(3) 0.254(4) Uani 1 2 d S
O3 O 0.2544(2) 0.4353(2) 0.2069(4) 0.234(2) Uani 1 1 d .
O4 O 0.21140(18) 0.38734(17) 0.3049(3) 0.1773(15) Uani 1 1 d .
O5 O 0.08388(15) 0.39170(13) 0.2941(2) 0.1519(12) Uani 1 1 d .
O6 O 0.03465(11) 0.43649(11) 0.20245(18) 0.1145(8) Uani 1 1 d .
O7 O 0.15023(15) 0.45317(15) 0.4261(2) 0.1516(12) Uani 1 1 d .
O8 O 0.14836(11) 0.5000 0.25092(16) 0.0741(7) Uani 1 2 d S
Zn1 Zn 0.08123(2) 0.5000 0.18405(3) 0.07848(19) Uani 1 2 d S
Zn2 Zn 0.149937(17) 0.434639(17) 0.31605(2) 0.09505(19) Uani 1 1 d .
Zn3 Zn 0.21250(2) 0.5000 0.18578(4) 0.1043(2) Uani 1 2 d S

loop_
_atom_site_aniso_label
_atom_site_aniso_U_11
_atom_site_aniso_U_22
_atom_site_aniso_U_33
_atom_site_aniso_U_23
_atom_site_aniso_U_13
_atom_site_aniso_U_12
C1 0.106(3) 0.117(3) 0.123(4) 0.001(3) 0.015(3) -0.029(3)
C2 0.127(4) 0.118(3) 0.161(4) 0.020(3) 0.006(3) -0.053(3)
C3 0.131(4) 0.145(4) 0.200(5) 0.030(4) -0.010(4) -0.065(3)
C4 0.159(5) 0.161(5) 0.224(6) 0.041(5) -0.024(4) -0.068(4)
C5 0.173(6) 0.176(6) 0.223(7) 0.010(5) 0.011(5) -0.094(5)
C6 0.261(9) 0.235(8) 0.314(10) 0.118(7) -0.083(8) -0.145(8)
C7 0.203(6) 0.214(6) 0.294(8) 0.111(7) -0.066(6) -0.141(6)
C8 0.190(6) 0.159(6) 0.284(9) 0.006(6) 0.032(6) -0.110(5)
C9 0.221(7) 0.238(8) 0.387(12) -0.057(8) 0.114(8) -0.169(7)
C10 0.311(11) 0.280(10) 0.434(15) -0.110(10) 0.169(10) -0.227(10)
C11 0.343(12) 0.291(11) 0.371(13) 0.145(10) 0.173(11) 0.192(10)
C12 0.244(8) 0.211(7) 0.294(10) 0.058(7) 0.090(7) 0.116(7)
C13 0.188(6) 0.167(6) 0.212(6) 0.008(5) 0.054(5) 0.084(5)
C14 0.173(6) 0.160(6) 0.256(9) 0.009(6) 0.024(6) 0.086(5)
C15 0.156(8) 0.255(10) 0.093(6) 0.000 -0.014(5) 0.000
C16 0.136(6) 0.295(11) 0.093(5) 0.000 0.044(5) 0.000
C17 0.169(9) 0.62(3) 0.107(7) 0.000 -0.034(6) 0.000
C18 0.167(9) 0.83(4) 0.075(6) 0.000 -0.005(6) 0.000
C19 0.123(6) 0.313(11) 0.078(4) 0.000 0.011(4) 0.000
C20 0.117(5) 0.234(8) 0.075(4) 0.000 0.003(3) 0.000
C21 0.112(5) 0.178(6) 0.086(4) 0.000 0.004(4) 0.000
C22 0.116(5) 0.278(12) 0.096(6) 0.000 0.009(4) 0.000
C23 0.378(13) 0.256(9) 0.127(6) 0.013(5) 0.023(6) -0.022(8)
C24 0.361(11) 0.261(8) 0.076(4) 0.011(4) 0.036(5) 0.067(7)
C25 0.126(5) 0.214(8) 0.063(4) 0.000 0.011(3) 0.000
C26 0.122(5) 0.166(7) 0.111(6) 0.000 0.015(4) 0.000
O1 0.146(4) 0.154(3) 0.086(3) 0.000 0.021(3) 0.000
O2 0.170(5) 0.496(13) 0.098(4) 0.000 0.014(4) 0.000
O3 0.205(4) 0.191(4) 0.312(6) 0.037(4) 0.059(4) 0.109(4)
O4 0.162(3) 0.167(3) 0.205(4) 0.007(3) 0.027(3) 0.073(3)
O5 0.144(3) 0.128(2) 0.181(3) 0.057(2) -0.022(2) -0.044(2)
O6 0.1049(19) 0.1029(19) 0.136(2) 0.0130(17) 0.0063(16) -0.0261(15)
O7 0.183(3) 0.163(3) 0.111(2) 0.011(2) 0.025(2) 0.012(3)
O8 0.0670(16) 0.0760(17) 0.0800(17) 0.000 0.0109(13) 0.000
Zn1 0.0745(3) 0.0790(3) 0.0826(4) 0.000 0.0097(3) 0.000
Zn2 0.0907(3) 0.0956(3) 0.0993(3) 0.0098(2) 0.0090(2) 0.0053(2)
Zn3 0.0862(4) 0.1109(5) 0.1177(5) 0.000 0.0244(3) 0.000

loop_
_atom_type_symbol
_atom_type_description
_atom_type_scat_dispersion_real
_atom_type_scat_dispersion_imag
_atom_type_scat_source
C C -0.0021 0.0038 'International Tables Vol C Tables 4.2.6.8 and 6.1.1.4'
H H 0.0000 0.0000 'International Tables Vol C Tables 4.2.6.8 and 6.1.1.4'
O O -0.0044 0.0138 'International Tables Vol C Tables 4.2.6.8 and 6.1.1.4'
Zn Zn -0.5800 2.6712 'International Tables Vol C Tables 4.2.6.8 and 6.1.1.4'

loop_
_geom_angle_atom_site_label_1
_geom_angle_atom_site_label_2
_geom_angle_atom_site_label_3
_geom_angle
_geom_angle_site_symmetry_1
_geom_angle_site_symmetry_3
O6 C1 O5 125.1(4) . .
O6 C1 C2 117.9(5) . .
O5 C1 C2 117.0(5) . .
C7 C2 C3 116.9(5) . .
C7 C2 C1 122.3(5) . .
C3 C2 C1 120.8(5) . .
C2 C3 C4 121.2(5) . .
C5 C4 C3 120.3(6) . .
C4 C5 C6 118.3(6) . .
C4 C5 C8 121.7(8) . .
C6 C5 C8 119.5(8) . .
C7 C6 C5 118.6(7) . .
C2 C7 C6 124.1(7) . .
C9 C8 C10 116.5(6) . .
C9 C8 C5 123.9(8) . .
C10 C8 C5 119.5(8) . .
C8 C9 C12 125.2(8) . 8_455
C8 C10 C11 122.9(9) . 8_455
C13 C11 C10 119.6(8) . 8
C9 C12 C13 118.4(7) 8 .
C11 C13 C12 117.3(6) . .
C11 C13 C14 121.3(8) . .
C12 C13 C14 121.3(7) . .
O4 C14 O3 127.5(6) . .
O4 C14 C13 117.4(8) . .
O3 C14 C13 115.1(8) . .
O1 C15 O2 127.0(7) . .
O1 C15 C16 116.3(8) . .
O2 C15 C16 116.6(8) . .
C21 C16 C17 117.9(6) . .
C21 C16 C15 122.8(7) . .
C17 C16 C15 119.3(8) . .
C18 C17 C16 126.2(9) . .
C17 C18 C19 113.3(9) . .
C20 C19 C18 121.0(6) . .
C20 C19 C22 119.7(7) . .
C18 C19 C22 119.3(7) . .
C21 C20 C19 122.2(6) . .
C20 C21 C16 119.4(6) . .
C23 C22 C23 113.9(9) 6_565 .
C23 C22 C19 122.7(5) 6_565 .
C23 C22 C19 122.7(5) . .
C24 C23 C22 120.4(9) 1_554 .
C25 C24 C23 125.4(8) . 1_556
C24 C25 C24 112.9(7) . 6_565
C24 C25 C26 123.5(4) . .
C24 C25 C26 123.5(4) 6_565 .
O7 C26 O7 125.2(7) . 6_565
O7 C26 C25 117.4(3) . .
O7 C26 C25 117.4(3) 6_565 .
C15 O1 Zn1 121.4(5) . .
C15 O2 Zn3 140.1(6) . .
C14 O3 Zn3 132.4(5) . .
C14 O4 Zn2 126.2(5) . .
C1 O5 Zn2 134.0(3) . .
C1 O6 Zn1 129.5(3) . .
C26 O7 Zn2 130.8(4) . .
Zn2 O8 Zn2 109.79(13) . 6_565
Zn2 O8 Zn1 109.29(9) . .
Zn2 O8 Zn1 109.29(9) 6_565 .
Zn2 O8 Zn3 109.55(9) . .
Zn2 O8 Zn3 109.55(9) 6_565 .
Zn1 O8 Zn3 109.36(13) . .
O1 Zn1 O8 117.27(17) . .
O1 Zn1 O6 104.47(12) . .
O8 Zn1 O6 112.43(10) . .
O1 Zn1 O6 104.47(12) . 6_565
O8 Zn1 O6 112.43(10) . 6_565
O6 Zn1 O6 104.62(17) . 6_565
O1 Zn1 Zn2 129.05(12) . .
O8 Zn1 Zn2 35.29(4) . .
O6 Zn1 Zn2 77.14(9) . .
O6 Zn1 Zn2 124.76(9) 6_565 .
O1 Zn1 Zn2 129.05(12) . 6_565
O8 Zn1 Zn2 35.29(4) . 6_565
O6 Zn1 Zn2 124.76(9) . 6_565
O6 Zn1 Zn2 77.14(9) 6_565 6_565
Zn2 Zn1 Zn2 60.104(19) . 6_565
O4 Zn2 O5 107.68(18) . .
O4 Zn2 O7 105.93(18) . .
O5 Zn2 O7 105.99(16) . .
O4 Zn2 O8 115.35(16) . .
O5 Zn2 O8 109.71(12) . .
O7 Zn2 O8 111.67(12) . .
O4 Zn2 Zn1 128.20(14) . .
O5 Zn2 Zn1 74.29(10) . .
O7 Zn2 Zn1 123.64(11) . .
O8 Zn2 Zn1 35.42(8) . .
O2 Zn3 O3 110.9(2) . .
O2 Zn3 O3 110.9(2) . 6_565
O3 Zn3 O3 111.8(4) . 6_565
O2 Zn3 O8 104.9(2) . .
O3 Zn3 O8 109.02(18) . .
O3 Zn3 O8 109.02(18) 6_565 .

loop_
_geom_bond_atom_site_label_1
_geom_bond_atom_site_label_2
_geom_bond_distance
_geom_bond_site_symmetry_2
C1 O6 1.235(5) .
C1 O5 1.248(5) .
C1 C2 1.490(6) .
C2 C7 1.332(7) .
C2 C3 1.351(6) .
C3 C4 1.369(6) .
C4 C5 1.346(8) .
C5 C6 1.377(9) .
C5 C8 1.513(7) .
C6 C7 1.338(8) .
C8 C9 1.309(10) .
C8 C10 1.315(11) .
C9 C12 1.348(8) 8_455
C10 C11 1.385(9) 8_455
C11 C13 1.351(10) .
C11 C10 1.385(9) 8
C12 C9 1.348(8) 8
C12 C13 1.391(9) .
C13 C14 1.499(8) .
C14 O4 1.251(8) .
C14 O3 1.344(8) .
C15 O1 1.241(9) .
C15 O2 1.284(9) .
C15 C16 1.510(10) .
C16 C21 1.378(9) .
C16 C17 1.402(12) .
C17 C18 1.349(11) .
C18 C19 1.455(11) .
C19 C20 1.376(9) .
C19 C22 1.499(10) .
C20 C21 1.350(7) .
C22 C23 1.360(8) 6_565
C22 C23 1.360(8) .
C23 C24 1.355(8) 1_554
C24 C25 1.313(7) .
C24 C23 1.355(8) 1_556
C25 C24 1.313(7) 6_565
C25 C26 1.419(9) .
C26 O7 1.276(4) .
C26 O7 1.276(4) 6_565
O1 Zn1 1.931(4) .
O2 Zn3 1.874(6) .
O3 Zn3 1.890(4) .
O4 Zn2 1.896(4) .
O5 Zn2 1.928(3) .
O6 Zn1 1.942(3) .
O7 Zn2 1.932(3) .
O8 Zn2 1.9329(16) .
O8 Zn2 1.9329(16) 6_565
O8 Zn1 1.939(3) .
O8 Zn3 1.958(3) .
Zn1 O6 1.942(3) 6_565
Zn1 Zn2 3.1576(6) .
Zn1 Zn2 3.1577(6) 6_565
Zn3 O3 1.890(4) 6_565

loop_
_platon_squeeze_void_nr
_platon_squeeze_void_average_x
_platon_squeeze_void_average_y
_platon_squeeze_void_average_z
_platon_squeeze_void_volume
_platon_squeeze_void_count_electrons
_platon_squeeze_void_content
1 -0.006 -0.005 -0.029 6999 1584 ' '
